data_4310302
loop_
_publ_author_name
'Benjamin R. Martin'
'Peter K. Dorhout'

_publ_contact_author
;
    Peter K. Dorhout
    Department of Chemistry
    Colorado State University
    Fort Collins, CO  80523
    USA
;
_publ_contact_author_email pkd@lamar.colostate.edu
_publ_contact_author_fax 970-491-1801
_publ_contact_author_phone 970-491-0624
_publ_section_title
;
 Molten Flux Synthesis of an Analogous Series of Layered Alkali Samarium
 Selenogermanate Compounds
;
_journal_name_full 'Inorganic Chemistry'
_journal_page_first 385
_journal_page_last 391
_journal_paper_doi 10.1021/ic034724y
_journal_volume 43
_journal_year 2004
_chemical_formula_sum 'Ge K Se4 Sm'
_chemical_formula_weight 577.88
_chemical_name_common
;
Potassium Samarium Tetraselenogermanate
;
_chemical_name_systematic
; 
Potassium Samarium Tetraselenogermanate  
;
_space_group_IT_number 4
_symmetry_cell_setting monoclinic
_symmetry_space_group_name_Hall 'P 2yb'
_symmetry_space_group_name_H-M 'P 1 21 1'
_atom_sites_solution_hydrogens geom
_atom_sites_solution_primary direct
_atom_sites_solution_secondary difmap
_audit_creation_method SHELXL-97
_cell_angle_alpha 90.00
_cell_angle_beta 108.225(3)
_cell_angle_gamma 90.00
_cell_formula_units_Z 2
_cell_length_a 6.7744(12)
_cell_length_b 6.9938(12)
_cell_length_c 8.9602(16)
_cell_measurement_temperature 298(2)
_cell_volume 403.23(12)
_computing_cell_refinement 'Bruker SMART'
_computing_data_collection 'Bruker SMART'
_computing_data_reduction 'Bruker SHELXTL'
_computing_molecular_graphics 'Bruker SHELXTL'
_computing_publication_material 'Bruker SHELXTL'
_computing_structure_refinement 'SHELXL-97 (Sheldrick, 1997)'
_computing_structure_solution 'SHELXS-97 (Sheldrick, 1997)'
_diffrn_ambient_temperature 298(2)
_diffrn_measured_fraction_theta_full 0.998
_diffrn_measured_fraction_theta_max 0.998
_diffrn_measurement_device_type 'CCD area detector'
_diffrn_measurement_method '1800 frames, Phi = 0, 120, 240\% , Delta Omega = 0.3\% '
_diffrn_radiation_monochromator graphite
_diffrn_radiation_source 'fine-focus sealed tube'
_diffrn_radiation_type MoK\a
_diffrn_radiation_wavelength 0.71073
_diffrn_reflns_av_R_equivalents 0.0575
_diffrn_reflns_av_sigmaI/netI 0.0772
_diffrn_reflns_limit_h_max 7
_diffrn_reflns_limit_h_min -7
_diffrn_reflns_limit_k_max 7
_diffrn_reflns_limit_k_min -7
_diffrn_reflns_limit_l_max 9
_diffrn_reflns_limit_l_min -9
_diffrn_reflns_number 2558
_diffrn_reflns_theta_full 23.24
_diffrn_reflns_theta_max 23.24
_diffrn_reflns_theta_min 3.17
_exptl_absorpt_coefficient_mu 29.398
_exptl_absorpt_correction_T_max 0.9280
_exptl_absorpt_correction_T_min 0.6005
_exptl_absorpt_correction_type SADABS
_exptl_crystal_colour orange
_exptl_crystal_density_diffrn 4.760
_exptl_crystal_density_method 'not measured'
_exptl_crystal_description plate
_exptl_crystal_F_000 498
_exptl_crystal_size_max 0.06
_exptl_crystal_size_mid 0.04
_exptl_crystal_size_min 0.003
_refine_diff_density_max 2.332
_refine_diff_density_min -1.599
_refine_diff_density_rms 0.356
_refine_ls_abs_structure_details 'Flack H D (1983), Acta Cryst. A39, 876-881'
_refine_ls_abs_structure_Flack 0.51(9)
_refine_ls_extinction_coef 0.0008(5)
_refine_ls_extinction_expression Fc^*^=kFc[1+0.001xFc^2^\l^3^/sin(2\q)]^-1/4^
_refine_ls_extinction_method SHELXL
_refine_ls_goodness_of_fit_ref 1.016
_refine_ls_hydrogen_treatment mixed
_refine_ls_matrix_type full
_refine_ls_number_parameters 65
_refine_ls_number_reflns 1153
_refine_ls_number_restraints 1
_refine_ls_restrained_S_all 1.015
_refine_ls_R_factor_all 0.0495
_refine_ls_R_factor_gt 0.0414
_refine_ls_shift/su_max 0.001
_refine_ls_shift/su_mean 0.000
_refine_ls_structure_factor_coef Fsqd
_refine_ls_weighting_details 'calc w=1/[\s^2^(Fo^2^)+(0.0415P)^2^+0.0000P] where P=(Fo^2^+2Fc^2^)/3'
_refine_ls_weighting_scheme calc
_refine_ls_wR_factor_gt 0.0925
_refine_ls_wR_factor_ref 0.0947
_reflns_number_gt 1026
_reflns_number_total 1153
_reflns_threshold_expression >2sigma(I)
_cod_data_source_file ic034724ysi20031027_040553_1.cif
_cod_data_source_block pdcd154
_cod_depositor_comments
;
The following automatic conversions were performed:
'_symmetry_cell_setting' value 'Monoclinic' changed to 'monoclinic'
according to '/home/saulius/struct/CIF-dictionaries/cif_core.dic'
dictionary named 'cif_core.dic' version 2.4.1 from 2010-06-29.

Automatic conversion script
Id: cif_fix_enum 1527 2010-12-29 10:47:43Z saulius 

The following automatic conversions were performed:
data name '_publ_contact_autor' replaced with '_publ_contact_author'
as specified in the replacement file
'/home/antanas/src/cod-tools/trunk/data/replacement-values/replacement_tags.lst'.

Automatic conversion script
Id: cif_correct_tags 4998 2017-03-02 13:24:31Z antanas 
;
_cod_original_formula_sum 'K Sm Ge Se4'
_cod_database_code 4310302

loop_
_symmetry_equiv_pos_as_xyz
'x, y, z'
'-x, y+1/2, -z'

loop_
_atom_site_label
_atom_site_type_symbol
_atom_site_fract_x
_atom_site_fract_y
_atom_site_fract_z
_atom_site_U_iso_or_equiv
_atom_site_adp_type
_atom_site_occupancy
_atom_site_symmetry_multiplicity
_atom_site_calc_flag
_atom_site_refinement_flags
_atom_site_disorder_assembly
_atom_site_disorder_group
Sm1 Sm 0.26828(16) 0.29671(16) 0.44717(13) 0.0162(3) Uani 1 1 d . . .
Se4 Se 0.4918(4) 0.0366(3) 0.7121(3) 0.0180(7) Uani 1 1 d . . .
Se3 Se 0.5356(4) 0.5204(3) 0.7271(3) 0.0179(6) Uani 1 1 d . . .
Ge1 Ge 0.2825(3) -0.2377(3) 0.6787(3) 0.0152(6) Uani 1 1 d . . .
Se2 Se -0.0827(3) 0.2600(4) 0.1540(3) 0.0246(6) Uani 1 1 d . . .
Se1 Se 0.0700(3) 0.7017(3) 0.4205(3) 0.0183(6) Uani 1 1 d . . .
K1 K 0.7537(8) -0.2136(12) 1.0623(6) 0.0377(13) Uani 1 1 d . . .

loop_
_atom_site_aniso_label
_atom_site_aniso_U_11
_atom_site_aniso_U_22
_atom_site_aniso_U_33
_atom_site_aniso_U_23
_atom_site_aniso_U_13
_atom_site_aniso_U_12
Sm1 0.0161(6) 0.0089(6) 0.0242(7) 0.0006(6) 0.0073(5) 0.0000(6)
Se4 0.0198(13) 0.0057(12) 0.0287(18) 0.0002(11) 0.0078(12) -0.0011(10)
Se3 0.0210(13) 0.0077(11) 0.0250(17) 0.0003(11) 0.0072(12) 0.0003(10)
Ge1 0.0166(12) 0.0071(13) 0.0222(12) -0.0013(11) 0.0065(10) -0.0009(10)
Se2 0.0212(12) 0.0309(16) 0.0234(13) -0.0030(13) 0.0095(10) -0.0015(12)
Se1 0.0185(13) 0.0152(12) 0.0214(14) -0.0007(10) 0.0064(11) 0.0025(10)
K1 0.047(3) 0.038(3) 0.029(3) -0.001(4) 0.013(3) -0.005(4)

loop_
_atom_type_symbol
_atom_type_description
_atom_type_scat_dispersion_real
_atom_type_scat_dispersion_imag
_atom_type_scat_source
K K 0.2009 0.2494 'International Tables Vol C Tables 4.2.6.8 and 6.1.1.4'
Ge Ge 0.1547 1.8001 'International Tables Vol C Tables 4.2.6.8 and 6.1.1.4'
Se Se -0.0929 2.2259 'International Tables Vol C Tables 4.2.6.8 and 6.1.1.4'
Sm Sm -0.1638 3.4418 'International Tables Vol C Tables 4.2.6.8 and 6.1.1.4'

loop_
_geom_angle_atom_site_label_1
_geom_angle_atom_site_label_2
_geom_angle_atom_site_label_3
_geom_angle
_geom_angle_site_symmetry_1
_geom_angle_site_symmetry_3
_geom_angle_publ_flag
Se2 Sm1 Se1 80.10(7) . 2_546 ?
Se2 Sm1 Se4 91.77(7) . 2_656 ?
Se1 Sm1 Se4 156.86(7) 2_546 2_656 ?
Se2 Sm1 Se4 135.94(8) . . ?
Se1 Sm1 Se4 79.03(7) 2_546 . ?
Se4 Sm1 Se4 120.20(5) 2_656 . ?
Se2 Sm1 Se3 152.66(7) . . ?
Se1 Sm1 Se3 96.97(7) 2_546 . ?
Se4 Sm1 Se3 80.33(7) 2_656 . ?
Se4 Sm1 Se3 68.58(6) . . ?
Se2 Sm1 Se3 81.23(7) . 2_646 ?
Se1 Sm1 Se3 125.41(7) 2_546 2_646 ?
Se4 Sm1 Se3 73.82(6) 2_656 2_646 ?
Se4 Sm1 Se3 80.05(7) . 2_646 ?
Se3 Sm1 Se3 120.63(5) . 2_646 ?
Se2 Sm1 Se1 78.61(7) . . ?
Se1 Sm1 Se1 82.28(5) 2_546 . ?
Se4 Sm1 Se1 74.86(7) 2_656 . ?
Se4 Sm1 Se1 135.40(7) . . ?
Se3 Sm1 Se1 74.06(7) . . ?
Se3 Sm1 Se1 141.91(7) 2_646 . ?
Se2 Sm1 K1 127.71(9) . 2_657 ?
Se1 Sm1 K1 48.09(9) 2_546 2_657 ?
Se4 Sm1 K1 132.25(11) 2_656 2_657 ?
Se4 Sm1 K1 51.10(10) . 2_657 ?
Se3 Sm1 K1 52.12(10) . 2_657 ?
Se3 Sm1 K1 130.76(11) 2_646 2_657 ?
Se1 Sm1 K1 86.76(12) . 2_657 ?
Se2 Sm1 K1 48.48(8) . 2_656 ?
Se1 Sm1 K1 127.90(9) 2_546 2_656 ?
Se4 Sm1 K1 51.56(10) 2_656 2_656 ?
Se4 Sm1 K1 129.70(11) . 2_656 ?
Se3 Sm1 K1 131.81(11) . 2_656 ?
Se3 Sm1 K1 49.67(11) 2_646 2_656 ?
Se1 Sm1 K1 93.44(11) . 2_656 ?
K1 Sm1 K1 175.94(16) 2_657 2_656 ?
Ge1 Se4 Sm1 82.97(9) . 2_646 ?
Ge1 Se4 Sm1 105.03(11) . . ?
Sm1 Se4 Sm1 100.24(8) 2_646 . ?
Ge1 Se4 K1 96.04(16) . 2_657 ?
Sm1 Se4 K1 173.15(13) 2_646 2_657 ?
Sm1 Se4 K1 86.57(12) . 2_657 ?
Ge1 Se4 K1 79.92(14) . . ?
Sm1 Se4 K1 87.10(12) 2_646 . ?
Sm1 Se4 K1 171.53(14) . . ?
K1 Se4 K1 86.06(11) 2_657 . ?
Ge1 Se3 Sm1 90.36(9) 1_565 . ?
Ge1 Se3 Sm1 81.86(9) 1_565 2_656 ?
Sm1 Se3 Sm1 98.47(8) . 2_656 ?
Ge1 Se3 K1 82.04(14) 1_565 1_565 ?
Sm1 Se3 K1 169.17(13) . 1_565 ?
Sm1 Se3 K1 88.13(12) 2_656 1_565 ?
Ge1 Se3 K1 86.40(14) 1_565 2_657 ?
Sm1 Se3 K1 85.12(11) . 2_657 ?
Sm1 Se3 K1 167.72(15) 2_656 2_657 ?
K1 Se3 K1 86.71(11) 1_565 2_657 ?
Se2 Ge1 Se4 112.06(12) 2_546 . ?
Se2 Ge1 Se1 109.54(11) 2_546 1_545 ?
Se4 Ge1 Se1 115.63(13) . 1_545 ?
Se2 Ge1 Se3 114.61(13) 2_546 1_545 ?
Se4 Ge1 Se3 100.82(10) . 1_545 ?
Se1 Ge1 Se3 103.81(12) 1_545 1_545 ?
Se2 Ge1 K1 84.98(11) 2_546 . ?
Se4 Ge1 K1 63.67(14) . . ?
Se1 Ge1 K1 163.20(13) 1_545 . ?
Se3 Ge1 K1 61.25(14) 1_545 . ?
Ge1 Se2 Sm1 83.94(9) 2_556 . ?
Ge1 Se2 K1 173.88(16) 2_556 2_656 ?
Sm1 Se2 K1 90.76(10) . 2_656 ?
Ge1 Se2 K1 87.28(12) 2_556 1_454 ?
Sm1 Se2 K1 113.46(12) . 1_454 ?
K1 Se2 K1 97.67(18) 2_656 1_454 ?
Ge1 Se2 K1 86.80(11) 2_556 1_464 ?
Sm1 Se2 K1 101.79(11) . 1_464 ?
K1 Se2 K1 91.30(17) 2_656 1_464 ?
K1 Se2 K1 143.37(17) 1_454 1_464 ?
Ge1 Se1 Sm1 83.00(9) 1_565 2_556 ?
Ge1 Se1 Sm1 88.39(9) 1_565 . ?
Sm1 Se1 Sm1 122.83(8) 2_556 . ?
Ge1 Se1 K1 159.15(19) 1_565 1_464 ?
Sm1 Se1 K1 90.05(11) 2_556 1_464 ?
Sm1 Se1 K1 111.74(15) . 1_464 ?
Se1 K1 Se2 101.73(15) 1_646 2_646 ?
Se1 K1 Se3 136.0(3) 1_646 1_545 ?
Se2 K1 Se3 69.59(12) 2_646 1_545 ?
Se1 K1 Se4 68.11(12) 1_646 2_647 ?
Se2 K1 Se4 146.0(3) 2_646 2_647 ?
Se3 K1 Se4 94.76(18) 1_545 2_647 ?
Se1 K1 Se2 83.13(15) 1_646 1_656 ?
Se2 K1 Se2 88.25(16) 2_646 1_656 ?
Se3 K1 Se2 137.01(19) 1_545 1_656 ?
Se4 K1 Se2 120.90(17) 2_647 1_656 ?
Se1 K1 Se3 82.14(12) 1_646 2_647 ?
Se2 K1 Se3 155.3(3) 2_646 2_647 ?
Se3 K1 Se3 123.99(16) 1_545 2_647 ?
Se4 K1 Se3 58.16(9) 2_647 2_647 ?
Se2 K1 Se3 67.88(15) 1_656 2_647 ?
Se1 K1 Se4 160.1(3) 1_646 . ?
Se2 K1 Se4 75.94(12) 2_646 . ?
Se3 K1 Se4 62.35(10) 1_545 . ?
Se4 K1 Se4 124.50(16) 2_647 . ?
Se2 K1 Se4 77.02(17) 1_656 . ?
Se3 K1 Se4 92.10(18) 2_647 . ?
Se1 K1 Se2 64.33(14) 1_646 1_646 ?
Se2 K1 Se2 82.73(16) 2_646 1_646 ?
Se3 K1 Se2 71.76(16) 1_545 1_646 ?
Se4 K1 Se2 63.44(13) 2_647 1_646 ?
Se2 K1 Se2 143.37(17) 1_656 1_646 ?
Se3 K1 Se2 120.02(16) 2_647 1_646 ?
Se4 K1 Se2 133.65(19) . 1_646 ?
Se1 K1 Ge1 162.2(2) 1_646 . ?
Se2 K1 Ge1 89.83(12) 2_646 . ?
Se3 K1 Ge1 36.71(8) 1_545 . ?
Se4 K1 Ge1 94.73(14) 2_647 . ?
Se2 K1 Ge1 111.05(19) 1_656 . ?
Se3 K1 Ge1 93.04(14) 2_647 . ?
Se4 K1 Ge1 36.41(7) . . ?
Se2 K1 Ge1 104.38(18) 1_646 . ?
Se1 K1 Sm1 41.86(7) 1_646 2_647 ?
Se2 K1 Sm1 143.01(15) 2_646 2_647 ?
Se3 K1 Sm1 137.09(19) 1_545 2_647 ?
Se4 K1 Sm1 42.33(7) 2_647 2_647 ?
Se2 K1 Sm1 81.88(13) 1_656 2_647 ?
Se3 K1 Sm1 42.77(7) 2_647 2_647 ?
Se4 K1 Sm1 134.81(19) . 2_647 ?
Se2 K1 Sm1 84.32(12) 1_646 2_647 ?
Ge1 K1 Sm1 126.99(13) . 2_647 ?
Se1 K1 Sm1 142.13(16) 1_646 2_646 ?
Se2 K1 Sm1 40.75(7) 2_646 2_646 ?
Se3 K1 Sm1 42.20(7) 1_545 2_646 ?
Se4 K1 Sm1 136.61(18) 2_647 2_646 ?
Se2 K1 Sm1 97.46(15) 1_656 2_646 ?
Se3 K1 Sm1 133.29(18) 2_647 2_646 ?
Se4 K1 Sm1 41.35(6) . 2_646 ?
Se2 K1 Sm1 98.45(15) 1_646 2_646 ?
Ge1 K1 Sm1 49.50(6) . 2_646 ?
Sm1 K1 Sm1 175.94(16) 2_647 2_646 ?
Se1 K1 K1 107.20(17) 1_646 2_647 ?
Se2 K1 K1 112.35(18) 2_646 2_647 ?
Se3 K1 K1 47.28(10) 1_545 2_647 ?
Se4 K1 K1 47.68(11) 2_647 2_647 ?
Se2 K1 K1 153.64(18) 1_656 2_647 ?
Se3 K1 K1 89.14(18) 2_647 2_647 ?
Se4 K1 K1 91.72(18) . 2_647 ?
Se2 K1 K1 59.32(5) 1_646 2_647 ?
Ge1 K1 K1 55.37(15) . 2_647 ?
Sm1 K1 K1 89.93(15) 2_647 2_647 ?
Sm1 K1 K1 88.95(15) 2_646 2_647 ?

loop_
_geom_bond_atom_site_label_1
_geom_bond_atom_site_label_2
_geom_bond_distance
_geom_bond_site_symmetry_2
_geom_bond_publ_flag
Sm1 Se2 2.952(3) . ?
Sm1 Se1 2.966(2) 2_546 ?
Sm1 Se4 2.991(3) 2_656 ?
Sm1 Se4 2.998(3) . ?
Sm1 Se3 3.029(3) . ?
Sm1 Se3 3.039(3) 2_646 ?
Sm1 Se1 3.112(2) . ?
Sm1 K1 4.445(5) 2_657 ?
Sm1 K1 4.521(5) 2_656 ?
Se4 Ge1 2.348(3) . ?
Se4 Sm1 2.991(3) 2_646 ?
Se4 K1 3.465(6) 2_657 ?
Se4 K1 3.546(6) . ?
Se3 Ge1 2.351(3) 1_565 ?
Se3 Sm1 3.039(3) 2_656 ?
Se3 K1 3.448(7) 1_565 ?
Se3 K1 3.521(6) 2_657 ?
Ge1 Se2 2.312(3) 2_546 ?
Ge1 Se1 2.349(3) 1_545 ?
Ge1 Se3 2.351(3) 1_545 ?
Ge1 K1 3.895(6) . ?
Se2 Ge1 2.312(3) 2_556 ?
Se2 K1 3.386(5) 2_656 ?
Se2 K1 3.508(9) 1_454 ?
Se2 K1 3.858(9) 1_464 ?
Se1 Ge1 2.349(3) 1_565 ?
Se1 Sm1 2.966(2) 2_556 ?
Se1 K1 3.308(6) 1_464 ?
K1 Se1 3.308(6) 1_646 ?
K1 Se2 3.386(5) 2_646 ?
K1 Se3 3.448(7) 1_545 ?
K1 Se4 3.465(6) 2_647 ?
K1 Se2 3.508(9) 1_656 ?
K1 Se3 3.521(6) 2_647 ?
K1 Se2 3.858(9) 1_646 ?
K1 Sm1 4.445(5) 2_647 ?
K1 Sm1 4.521(5) 2_646 ?
K1 K1 4.784(7) 2_647 ?
